data_7123202
loop_
_publ_author_name
'Lin, Wei-Bin'
'Mou, Yong'
'Lu, Hai-Yan'
'Hu, Zhi-Qiang'
'Chen, Chuan-Feng'

_publ_section_title
;
 Metal-free construction of contiguous quaternary stereocentres with
 polycyclic framework
;
_journal_name_full 'Chemical Communications'
_journal_paper_doi 10.1039/C9CC01632E
_journal_year 2019
_chemical_formula_moiety 'C30 H26 O2 S2'
_chemical_formula_sum 'C33 H26 O2 S2'
_chemical_formula_weight 518.66
_space_group_crystal_system orthorhombic
_space_group_IT_number 60
_space_group_name_Hall '-P 2n 2ab'
_space_group_name_H-M_alt 'P b c n'
_symmetry_space_group_name_Hall '-P 2n 2ab'
_symmetry_space_group_name_H-M 'P b c n'
_atom_sites_solution_hydrogens geom
_audit_creation_date 2018-08-01
_audit_creation_method
;
Olex2 1.2
(compiled 2018.05.29 svn.r3508 for OlexSys, GUI svn.r5506)
;
_audit_update_record
;
2019-01-28 deposited with the CCDC.    2019-03-25 downloaded from the CCDC.
;
_cell_angle_alpha 90
_cell_angle_beta 90
_cell_angle_gamma 90
_cell_formula_units_Z 8
_cell_length_a 19.288(4)
_cell_length_b 18.960(4)
_cell_length_c 14.565(3)
_cell_measurement_reflns_used 15812
_cell_measurement_temperature 173(2)
_cell_measurement_theta_max 27.4740
_cell_measurement_theta_min 1.0557
_cell_volume 5326.4(19)
_computing_cell_refinement 'CrystalClear (Rigaku Inc., 2007)'
_computing_data_collection 'CrystalClear (Rigaku Inc., 2007)'
_computing_data_reduction 'CrystalClear (Rigaku Inc., 2007)'
_computing_molecular_graphics 'Olex2 (Dolomanov et al., 2009)'
_computing_publication_material 'CIFTAB (Sheldrick, 2014)'
_computing_structure_refinement 'ShelXL (Sheldrick, 2015)'
_computing_structure_solution 'SHELXT 2014/5 (Sheldrick, 2014)'
_diffrn_ambient_temperature 173.15
_diffrn_measured_fraction_theta_full 0.996
_diffrn_measured_fraction_theta_max 0.996
_diffrn_measurement_device_type 'MM007-HF CCD(Saturn 724+)'
_diffrn_measurement_method '\w scans at fixed \c = 45\%'
_diffrn_radiation_monochromator Confocal
_diffrn_radiation_type MoK\a
_diffrn_radiation_wavelength 0.71073
_diffrn_reflns_av_R_equivalents 0.0520
_diffrn_reflns_av_unetI/netI 0.0312
_diffrn_reflns_Laue_measured_fraction_full 0.996
_diffrn_reflns_Laue_measured_fraction_max 0.996
_diffrn_reflns_limit_h_max 25
_diffrn_reflns_limit_h_min -25
_diffrn_reflns_limit_k_max 24
_diffrn_reflns_limit_k_min -24
_diffrn_reflns_limit_l_max 18
_diffrn_reflns_limit_l_min -18
_diffrn_reflns_number 39721
_diffrn_reflns_point_group_measured_fraction_full 0.996
_diffrn_reflns_point_group_measured_fraction_max 0.996
_diffrn_reflns_theta_full 25.242
_diffrn_reflns_theta_max 27.473
_diffrn_reflns_theta_min 2.055
_diffrn_source 'Rotating Anode'
_exptl_absorpt_coefficient_mu 0.229
_exptl_absorpt_correction_T_max 1.00000
_exptl_absorpt_correction_T_min 0.86541
_exptl_absorpt_correction_type multi-scan
_exptl_absorpt_process_details 'CrystalClear (Rigaku Inc., 2007)'
_exptl_crystal_colour orange
_exptl_crystal_density_diffrn 1.294
_exptl_crystal_description block
_exptl_crystal_F_000 2176
_exptl_crystal_size_max 0.469
_exptl_crystal_size_mid 0.423
_exptl_crystal_size_min 0.411
_refine_diff_density_max 0.253
_refine_diff_density_min -0.264
_refine_diff_density_rms 0.045
_refine_ls_extinction_method none
_refine_ls_goodness_of_fit_ref 1.138
_refine_ls_hydrogen_treatment constr
_refine_ls_matrix_type full
_refine_ls_number_parameters 309
_refine_ls_number_reflns 6078
_refine_ls_number_restraints 0
_refine_ls_restrained_S_all 1.138
_refine_ls_R_factor_all 0.0518
_refine_ls_R_factor_gt 0.0511
_refine_ls_shift/su_max 0.001
_refine_ls_shift/su_mean 0.000
_refine_ls_structure_factor_coef Fsqd
_refine_ls_weighting_details 'w=1/[\s^2^(Fo^2^)+(0.0351P)^2^+3.8679P] where P=(Fo^2^+2Fc^2^)/3'
_refine_ls_weighting_scheme calc
_refine_ls_wR_factor_gt 0.1134
_refine_ls_wR_factor_ref 0.1137
_reflns_Friedel_coverage 0.000
_reflns_number_gt 6022
_reflns_number_total 6078
_reflns_threshold_expression 'I > 2\s(I)'
_cod_data_source_file c9cc01632e2.cif
_cod_data_source_block a_sq
_cod_original_cell_volume 5326.3(19)
_cod_database_code 7123202
_shelx_shelxl_version_number 2016/6
_shelx_space_group_comment
;
The symmetry employed for this shelxl refinement is uniquely defined
by the following loop, which should always be used as a source of
symmetry information in preference to the above space-group names.
They are only intended as comments.
;
_shelx_estimated_absorpt_t_max 0.912
_shelx_estimated_absorpt_t_min 0.900
_olex2_refinement_description
;
1. Fixed Uiso
 At 1.2 times of:
  All C(H) groups, All C(H,H) groups
 At 1.5 times of:
  All C(H,H,H) groups
2.a Secondary CH2 refined with riding coordinates:
 C10(H10A,H10B), C11(H11A,H11B), C12(H12A,H12B), C16(H16A,H16B), C17(H17A,
 H17B), C18(H18A,H18B)
2.b Aromatic/amide H refined with riding coordinates:
 C1(H1), C2(H2), C7(H7), C8(H8), C20(H20), C21(H21), C26(H26), C27(H27)
2.c Idealised Me refined as rotating group:
 C29(H29A,H29B,H29C), C30(H30A,H30B,H30C)
;
_olex2_submission_special_instructions 'No special instructions were received'

loop_
_space_group_symop_operation_xyz
'x, y, z'
'-x+1/2, -y+1/2, z+1/2'
'-x, y, -z+1/2'
'x+1/2, -y+1/2, -z'
'-x, -y, -z'
'x-1/2, y-1/2, -z-1/2'
'x, -y, z-1/2'
'-x-1/2, y-1/2, z'

loop_
_atom_site_label
_atom_site_type_symbol
_atom_site_fract_x
_atom_site_fract_y
_atom_site_fract_z
_atom_site_U_iso_or_equiv
_atom_site_adp_type
_atom_site_occupancy
_atom_site_site_symmetry_order
_atom_site_calc_flag
_atom_site_refinement_flags_posn
S1 S 0.85364(3) 0.34413(3) 0.25159(3) 0.03551(13) Uani 1 1 d .
S2 S 0.56481(2) 0.28783(2) 0.34723(3) 0.02731(11) Uani 1 1 d .
O1 O 0.93257(7) 0.27207(8) 0.37812(10) 0.0414(3) Uani 1 1 d .
O2 O 0.48449(6) 0.41207(7) 0.36400(10) 0.0344(3) Uani 1 1 d .
C1 C 0.80040(11) 0.40391(11) 0.19944(13) 0.0408(5) Uani 1 1 d .
H1 H 0.801562 0.414057 0.135585 0.049 Uiso 1 1 calc R
C2 C 0.75614(10) 0.43539(10) 0.25950(12) 0.0311(4) Uani 1 1 d .
H2 H 0.723222 0.470318 0.242559 0.037 Uiso 1 1 calc R
C3 C 0.76487(9) 0.40993(9) 0.35060(11) 0.0237(3) Uani 1 1 d .
C4 C 0.81535(9) 0.35894(9) 0.35700(11) 0.0252(3) Uani 1 1 d .
C5 C 0.83195(9) 0.32268(9) 0.44275(12) 0.0251(3) Uani 1 1 d .
C6 C 0.89091(9) 0.28031(10) 0.45403(13) 0.0309(4) Uani 1 1 d .
C7 C 0.90416(10) 0.24748(11) 0.53713(14) 0.0380(4) Uani 1 1 d .
H7 H 0.943643 0.218008 0.544038 0.046 Uiso 1 1 calc R
C8 C 0.85950(11) 0.25800(11) 0.60972(14) 0.0389(5) Uani 1 1 d .
H8 H 0.869352 0.235984 0.666842 0.047 Uiso 1 1 calc R
C9 C 0.80032(10) 0.29988(10) 0.60211(13) 0.0309(4) Uani 1 1 d .
C10 C 0.75448(11) 0.30994(12) 0.68524(13) 0.0395(5) Uani 1 1 d .
H10A H 0.774214 0.347569 0.724450 0.047 Uiso 1 1 calc R
H10B H 0.753815 0.265773 0.721491 0.047 Uiso 1 1 calc R
C11 C 0.68068(10) 0.32954(11) 0.65916(13) 0.0345(4) Uani 1 1 d .
H11A H 0.654290 0.342849 0.714825 0.041 Uiso 1 1 calc R
H11B H 0.657387 0.288603 0.630367 0.041 Uiso 1 1 calc R
C12 C 0.68223(10) 0.39115(9) 0.59220(12) 0.0293(4) Uani 1 1 d .
H12A H 0.707613 0.431032 0.620390 0.035 Uiso 1 1 calc R
H12B H 0.634200 0.406899 0.579779 0.035 Uiso 1 1 calc R
C13 C 0.71752(8) 0.37083(9) 0.50078(11) 0.0230(3) Uani 1 1 d .
C14 C 0.78589(9) 0.33158(9) 0.51735(12) 0.0246(3) Uani 1 1 d .
C15 C 0.72960(8) 0.43688(8) 0.43758(11) 0.0230(3) Uani 1 1 d .
C16 C 0.77865(9) 0.49053(9) 0.48349(13) 0.0295(4) Uani 1 1 d .
H16A H 0.761734 0.500996 0.546198 0.035 Uiso 1 1 calc R
H16B H 0.825503 0.469610 0.488871 0.035 Uiso 1 1 calc R
C17 C 0.78316(10) 0.55881(9) 0.42893(14) 0.0325(4) Uani 1 1 d .
H17A H 0.797642 0.548473 0.365121 0.039 Uiso 1 1 calc R
H17B H 0.818229 0.590325 0.456867 0.039 Uiso 1 1 calc R
C18 C 0.71277(10) 0.59513(9) 0.42855(14) 0.0338(4) Uani 1 1 d .
H18A H 0.705100 0.617597 0.489062 0.041 Uiso 1 1 calc R
H18B H 0.713043 0.632871 0.381579 0.041 Uiso 1 1 calc R
C19 C 0.65330(9) 0.54517(9) 0.40881(12) 0.0278(4) Uani 1 1 d .
C20 C 0.58866(10) 0.57347(10) 0.38731(13) 0.0326(4) Uani 1 1 d .
H20 H 0.584144 0.623198 0.382087 0.039 Uiso 1 1 calc R
C21 C 0.53082(10) 0.53169(10) 0.37328(13) 0.0315(4) Uani 1 1 d .
H21 H 0.487093 0.552595 0.360613 0.038 Uiso 1 1 calc R
C22 C 0.53746(9) 0.45861(9) 0.37794(12) 0.0275(4) Uani 1 1 d .
C23 C 0.60237(9) 0.42822(9) 0.39661(11) 0.0235(3) Uani 1 1 d .
C24 C 0.66008(9) 0.47180(9) 0.41472(11) 0.0242(3) Uani 1 1 d .
C25 C 0.61327(8) 0.35190(9) 0.40178(11) 0.0229(3) Uani 1 1 d .
C26 C 0.61860(9) 0.22275(9) 0.38640(13) 0.0304(4) Uani 1 1 d .
H26 H 0.612645 0.174177 0.372445 0.036 Uiso 1 1 calc R
C27 C 0.67079(9) 0.24813(9) 0.43967(12) 0.0258(3) Uani 1 1 d .
H27 H 0.704888 0.219326 0.468122 0.031 Uiso 1 1 calc R
C28 C 0.66840(8) 0.32278(9) 0.44784(11) 0.0227(3) Uani 1 1 d .
C29 C 1.00348(10) 0.25422(13) 0.39277(18) 0.0473(5) Uani 1 1 d .
H29A H 1.028720 0.257196 0.334503 0.071 Uiso 1 1 calc GR
H29B H 1.006575 0.206060 0.416852 0.071 Uiso 1 1 calc GR
H29C H 1.023918 0.287130 0.437040 0.071 Uiso 1 1 calc GR
C30 C 0.41591(9) 0.43966(11) 0.35539(14) 0.0349(4) Uani 1 1 d .
H30A H 0.413838 0.471642 0.302598 0.052 Uiso 1 1 calc GR
H30B H 0.403672 0.465518 0.411355 0.052 Uiso 1 1 calc GR
H30C H 0.383150 0.400775 0.346309 0.052 Uiso 1 1 calc GR

loop_
_atom_site_aniso_label
_atom_site_aniso_U_11
_atom_site_aniso_U_22
_atom_site_aniso_U_33
_atom_site_aniso_U_23
_atom_site_aniso_U_13
_atom_site_aniso_U_12
S1 0.0382(3) 0.0403(3) 0.0280(2) -0.00007(19) 0.00468(19) 0.0121(2)
S2 0.0249(2) 0.0273(2) 0.0297(2) -0.00301(16) -0.00186(16) -0.00078(17)
O1 0.0273(7) 0.0553(9) 0.0417(8) 0.0007(7) -0.0012(6) 0.0154(6)
O2 0.0231(6) 0.0328(7) 0.0473(8) -0.0032(6) -0.0037(5) 0.0052(5)
C1 0.0483(12) 0.0485(12) 0.0256(9) 0.0076(8) 0.0046(8) 0.0121(10)
C2 0.0328(9) 0.0325(9) 0.0278(9) 0.0052(7) 0.0008(7) 0.0066(8)
C3 0.0247(8) 0.0224(8) 0.0241(8) 0.0006(6) -0.0009(6) -0.0008(6)
C4 0.0242(8) 0.0257(8) 0.0256(8) 0.0003(6) -0.0007(6) 0.0005(7)
C5 0.0251(8) 0.0230(8) 0.0272(8) -0.0002(6) -0.0049(7) -0.0008(7)
C6 0.0250(8) 0.0319(9) 0.0360(10) -0.0012(7) -0.0042(7) 0.0039(7)
C7 0.0321(10) 0.0392(11) 0.0426(11) 0.0058(9) -0.0128(8) 0.0087(8)
C8 0.0409(11) 0.0421(11) 0.0336(10) 0.0084(8) -0.0129(8) 0.0021(9)
C9 0.0302(9) 0.0320(9) 0.0304(9) 0.0047(7) -0.0080(7) -0.0025(8)
C10 0.0412(11) 0.0504(12) 0.0270(9) 0.0086(8) -0.0050(8) -0.0015(9)
C11 0.0389(10) 0.0409(10) 0.0238(8) 0.0069(7) 0.0020(7) 0.0010(9)
C12 0.0349(9) 0.0289(9) 0.0241(8) -0.0014(7) 0.0030(7) 0.0000(7)
C13 0.0257(8) 0.0215(8) 0.0219(7) 0.0005(6) -0.0010(6) 0.0007(6)
C14 0.0248(8) 0.0227(8) 0.0262(8) 0.0002(6) -0.0056(6) -0.0016(6)
C15 0.0251(8) 0.0203(7) 0.0235(8) 0.0010(6) -0.0011(6) 0.0000(6)
C16 0.0313(9) 0.0249(8) 0.0322(9) -0.0015(7) -0.0045(7) -0.0045(7)
C17 0.0343(10) 0.0239(8) 0.0394(10) -0.0005(7) 0.0013(8) -0.0056(7)
C18 0.0394(10) 0.0221(8) 0.0399(10) 0.0005(7) 0.0026(8) -0.0017(8)
C19 0.0330(9) 0.0230(8) 0.0273(8) 0.0007(7) 0.0021(7) 0.0022(7)
C20 0.0392(10) 0.0234(8) 0.0353(10) 0.0025(7) 0.0047(8) 0.0079(8)
C21 0.0307(9) 0.0298(9) 0.0339(9) 0.0014(7) 0.0022(7) 0.0110(7)
C22 0.0267(8) 0.0300(9) 0.0259(8) -0.0003(7) 0.0004(7) 0.0038(7)
C23 0.0255(8) 0.0226(8) 0.0225(8) 0.0002(6) 0.0006(6) 0.0043(6)
C24 0.0278(8) 0.0234(8) 0.0215(7) 0.0004(6) 0.0022(6) 0.0035(7)
C25 0.0224(8) 0.0233(8) 0.0228(8) -0.0013(6) 0.0021(6) -0.0005(6)
C26 0.0319(9) 0.0223(8) 0.0370(10) -0.0019(7) 0.0014(8) -0.0004(7)
C27 0.0259(8) 0.0217(8) 0.0298(8) 0.0019(7) -0.0005(7) 0.0025(7)
C28 0.0230(8) 0.0224(8) 0.0226(7) 0.0006(6) 0.0015(6) -0.0004(6)
C29 0.0232(9) 0.0560(13) 0.0626(14) 0.0046(11) -0.0021(9) 0.0040(9)
C30 0.0234(8) 0.0425(11) 0.0389(10) 0.0033(8) -0.0004(7) 0.0067(8)

loop_
_atom_type_symbol
_atom_type_description
_atom_type_scat_dispersion_real
_atom_type_scat_dispersion_imag
_atom_type_scat_source
C C 0.0033 0.0016 'International Tables Vol C Tables 4.2.6.8 and 6.1.1.4'
H H 0.0000 0.0000 'International Tables Vol C Tables 4.2.6.8 and 6.1.1.4'
O O 0.0106 0.0060 'International Tables Vol C Tables 4.2.6.8 and 6.1.1.4'
S S 0.1246 0.1234 'International Tables Vol C Tables 4.2.6.8 and 6.1.1.4'

loop_
_geom_angle_atom_site_label_1
_geom_angle_atom_site_label_2
_geom_angle_atom_site_label_3
_geom_angle
C1 S1 C4 91.74(9)
C26 S2 C25 91.48(9)
C6 O1 C29 117.85(17)
C22 O2 C30 117.99(15)
S1 C1 H1 123.8
C2 C1 S1 112.49(15)
C2 C1 H1 123.8
C1 C2 H2 123.9
C1 C2 C3 112.14(17)
C3 C2 H2 123.9
C2 C3 C15 127.46(15)
C4 C3 C2 112.69(15)
C4 C3 C15 119.65(15)
C3 C4 S1 110.91(13)
C3 C4 C5 122.95(15)
C5 C4 S1 126.14(13)
C6 C5 C4 123.20(16)
C6 C5 C14 119.22(16)
C14 C5 C4 117.58(15)
O1 C6 C5 116.40(16)
O1 C6 C7 122.94(16)
C7 C6 C5 120.64(18)
C6 C7 H7 120.3
C8 C7 C6 119.36(18)
C8 C7 H7 120.3
C7 C8 H8 118.9
C7 C8 C9 122.20(18)
C9 C8 H8 118.9
C8 C9 C10 119.14(17)
C8 C9 C14 118.47(18)
C14 C9 C10 122.39(17)
C9 C10 H10A 109.2
C9 C10 H10B 109.2
C9 C10 C11 112.25(15)
H10A C10 H10B 107.9
C11 C10 H10A 109.2
C11 C10 H10B 109.2
C10 C11 H11A 109.8
C10 C11 H11B 109.8
C10 C11 C12 109.24(16)
H11A C11 H11B 108.3
C12 C11 H11A 109.8
C12 C11 H11B 109.8
C11 C12 H12A 109.3
C11 C12 H12B 109.3
C11 C12 C13 111.69(15)
H12A C12 H12B 107.9
C13 C12 H12A 109.3
C13 C12 H12B 109.3
C12 C13 C15 111.81(13)
C14 C13 C12 111.38(14)
C14 C13 C15 110.58(13)
C28 C13 C12 108.14(14)
C28 C13 C14 108.92(13)
C28 C13 C15 105.79(13)
C5 C14 C13 118.52(14)
C9 C14 C5 120.08(16)
C9 C14 C13 121.18(16)
C3 C15 C13 106.59(13)
C3 C15 C16 107.91(14)
C3 C15 C24 110.75(13)
C16 C15 C13 111.27(13)
C24 C15 C13 110.00(13)
C24 C15 C16 110.26(14)
C15 C16 H16A 109.3
C15 C16 H16B 109.3
H16A C16 H16B 107.9
C17 C16 C15 111.72(15)
C17 C16 H16A 109.3
C17 C16 H16B 109.3
C16 C17 H17A 109.7
C16 C17 H17B 109.7
C16 C17 C18 109.62(15)
H17A C17 H17B 108.2
C18 C17 H17A 109.7
C18 C17 H17B 109.7
C17 C18 H18A 108.9
C17 C18 H18B 108.9
H18A C18 H18B 107.8
C19 C18 C17 113.15(15)
C19 C18 H18A 108.9
C19 C18 H18B 108.9
C20 C19 C18 118.65(16)
C20 C19 C24 118.70(17)
C24 C19 C18 122.61(16)
C19 C20 H20 118.8
C21 C20 C19 122.31(17)
C21 C20 H20 118.8
C20 C21 H21 120.4
C20 C21 C22 119.22(17)
C22 C21 H21 120.4
O2 C22 C21 124.54(16)
O2 C22 C23 115.50(15)
C21 C22 C23 119.95(17)
C22 C23 C24 119.93(15)
C22 C23 C25 122.91(16)
C24 C23 C25 117.12(14)
C19 C24 C15 121.64(15)
C19 C24 C23 119.78(16)
C23 C24 C15 118.55(14)
C23 C25 S2 126.44(13)
C28 C25 S2 111.18(12)
C28 C25 C23 122.25(15)
S2 C26 H26 123.7
C27 C26 S2 112.60(13)
C27 C26 H26 123.7
C26 C27 H27 123.9
C26 C27 C28 112.12(15)
C28 C27 H27 123.9
C25 C28 C13 119.24(14)
C25 C28 C27 112.61(15)
C27 C28 C13 128.14(15)
O1 C29 H29A 109.5
O1 C29 H29B 109.5
O1 C29 H29C 109.5
H29A C29 H29B 109.5
H29A C29 H29C 109.5
H29B C29 H29C 109.5
O2 C30 H30A 109.5
O2 C30 H30B 109.5
O2 C30 H30C 109.5
H30A C30 H30B 109.5
H30A C30 H30C 109.5
H30B C30 H30C 109.5

loop_
_geom_bond_atom_site_label_1
_geom_bond_atom_site_label_2
_geom_bond_distance
S1 C1 1.708(2)
S1 C4 1.7266(18)
S2 C25 1.7263(17)
S2 C26 1.7101(19)
O1 C6 1.376(2)
O1 C29 1.425(2)
O2 C22 1.365(2)
O2 C30 1.428(2)
C1 H1 0.9500
C1 C2 1.360(3)
C2 H2 0.9500
C2 C3 1.422(2)
C3 C4 1.375(2)
C3 C15 1.526(2)
C4 C5 1.461(2)
C5 C6 1.402(2)
C5 C14 1.414(2)
C6 C7 1.385(3)
C7 H7 0.9500
C7 C8 1.378(3)
C8 H8 0.9500
C8 C9 1.395(3)
C9 C10 1.511(3)
C9 C14 1.401(2)
C10 H10A 0.9900
C10 H10B 0.9900
C10 C11 1.519(3)
C11 H11A 0.9900
C11 H11B 0.9900
C11 C12 1.522(2)
C12 H12A 0.9900
C12 H12B 0.9900
C12 C13 1.544(2)
C13 C14 1.533(2)
C13 C15 1.572(2)
C13 C28 1.524(2)
C15 C16 1.542(2)
C15 C24 1.532(2)
C16 H16A 0.9900
C16 H16B 0.9900
C16 C17 1.522(2)
C17 H17A 0.9900
C17 H17B 0.9900
C17 C18 1.522(3)
C18 H18A 0.9900
C18 H18B 0.9900
C18 C19 1.515(3)
C19 C20 1.393(3)
C19 C24 1.400(2)
C20 H20 0.9500
C20 C21 1.383(3)
C21 H21 0.9500
C21 C22 1.393(2)
C22 C23 1.405(2)
C23 C24 1.411(2)
C23 C25 1.464(2)
C25 C28 1.373(2)
C26 H26 0.9500
C26 C27 1.359(2)
C27 H27 0.9500
C27 C28 1.421(2)
C29 H29A 0.9800
C29 H29B 0.9800
C29 H29C 0.9800
C30 H30A 0.9800
C30 H30B 0.9800
C30 H30C 0.9800

loop_
_geom_torsion_atom_site_label_1
_geom_torsion_atom_site_label_2
_geom_torsion_atom_site_label_3
_geom_torsion_atom_site_label_4
_geom_torsion
S1 C1 C2 C3 -0.7(2)
S1 C4 C5 C6 12.8(3)
S1 C4 C5 C14 -167.41(13)
S2 C25 C28 C13 -179.85(12)
S2 C25 C28 C27 -0.70(18)
S2 C26 C27 C28 -1.3(2)
O1 C6 C7 C8 -179.44(18)
O2 C22 C23 C24 -178.15(15)
O2 C22 C23 C25 -0.5(2)
C1 S1 C4 C3 -1.72(15)
C1 S1 C4 C5 177.39(17)
C1 C2 C3 C4 -0.7(2)
C1 C2 C3 C15 174.10(18)
C2 C3 C4 S1 1.66(19)
C2 C3 C4 C5 -177.48(16)
C2 C3 C15 C13 145.36(17)
C2 C3 C15 C16 -95.0(2)
C2 C3 C15 C24 25.7(2)
C3 C4 C5 C6 -168.15(17)
C3 C4 C5 C14 11.6(2)
C3 C15 C16 C17 70.99(18)
C3 C15 C24 C19 -99.95(18)
C3 C15 C24 C23 78.13(18)
C4 S1 C1 C2 1.36(18)
C4 C3 C15 C13 -40.2(2)
C4 C3 C15 C16 79.40(19)
C4 C3 C15 C24 -159.83(15)
C4 C5 C6 O1 -2.1(3)
C4 C5 C6 C7 179.68(17)
C4 C5 C14 C9 -177.99(16)
C4 C5 C14 C13 7.3(2)
C5 C6 C7 C8 -1.4(3)
C6 C5 C14 C9 1.8(2)
C6 C5 C14 C13 -172.96(15)
C6 C7 C8 C9 1.1(3)
C7 C8 C9 C10 -178.96(19)
C7 C8 C9 C14 0.6(3)
C8 C9 C10 C11 -156.50(18)
C8 C9 C14 C5 -2.0(3)
C8 C9 C14 C13 172.57(16)
C9 C10 C11 C12 -50.8(2)
C10 C9 C14 C5 177.51(17)
C10 C9 C14 C13 -7.9(3)
C10 C11 C12 C13 64.3(2)
C11 C12 C13 C14 -46.9(2)
C11 C12 C13 C15 -171.18(14)
C11 C12 C13 C28 72.75(18)
C12 C13 C14 C5 -166.47(15)
C12 C13 C14 C9 18.9(2)
C12 C13 C15 C3 179.65(13)
C12 C13 C15 C16 62.25(18)
C12 C13 C15 C24 -60.23(17)
C12 C13 C28 C25 77.99(18)
C12 C13 C28 C27 -101.01(19)
C13 C15 C16 C17 -172.41(14)
C13 C15 C24 C19 142.49(16)
C13 C15 C24 C23 -39.43(19)
C14 C5 C6 O1 178.15(16)
C14 C5 C6 C7 -0.1(3)
C14 C9 C10 C11 24.0(3)
C14 C13 C15 C3 54.93(16)
C14 C13 C15 C16 -62.47(17)
C14 C13 C15 C24 175.05(13)
C14 C13 C28 C25 -160.82(15)
C14 C13 C28 C27 20.2(2)
C15 C3 C4 S1 -173.56(12)
C15 C3 C4 C5 7.3(2)
C15 C13 C14 C5 -41.5(2)
C15 C13 C14 C9 143.83(16)
C15 C13 C28 C25 -41.94(19)
C15 C13 C28 C27 139.06(17)
C15 C16 C17 C18 64.7(2)
C16 C15 C24 C19 19.4(2)
C16 C15 C24 C23 -162.51(15)
C16 C17 C18 C19 -45.4(2)
C17 C18 C19 C20 -166.55(17)
C17 C18 C19 C24 15.9(3)
C18 C19 C20 C21 -176.42(17)
C18 C19 C24 C15 -2.8(3)
C18 C19 C24 C23 179.16(16)
C19 C20 C21 C22 -2.0(3)
C20 C19 C24 C15 179.69(16)
C20 C19 C24 C23 1.6(3)
C20 C21 C22 O2 -178.96(17)
C20 C21 C22 C23 -0.1(3)
C21 C22 C23 C24 2.9(3)
C21 C22 C23 C25 -179.48(16)
C22 C23 C24 C15 178.23(15)
C22 C23 C24 C19 -3.7(2)
C22 C23 C25 S2 26.3(2)
C22 C23 C25 C28 -158.30(16)
C23 C25 C28 C13 4.1(2)
C23 C25 C28 C27 -176.77(15)
C24 C15 C16 C17 -50.08(19)
C24 C19 C20 C21 1.2(3)
C24 C23 C25 S2 -156.03(13)
C24 C23 C25 C28 19.4(2)
C25 S2 C26 C27 0.74(15)
C25 C23 C24 C15 0.4(2)
C25 C23 C24 C19 178.56(15)
C26 S2 C25 C23 175.86(15)
C26 S2 C25 C28 -0.01(13)
C26 C27 C28 C13 -179.68(16)
C26 C27 C28 C25 1.3(2)
C28 C13 C14 C5 74.34(18)
C28 C13 C14 C9 -100.33(18)
C28 C13 C15 C3 -62.85(16)
C28 C13 C15 C16 179.75(13)
C28 C13 C15 C24 57.27(16)
C29 O1 C6 C5 156.16(18)
C29 O1 C6 C7 -25.7(3)
C30 O2 C22 C21 -8.2(3)
C30 O2 C22 C23 172.83(15)
